data_7234701
loop_
_publ_author_name
'Brahma, Rinki'
'Singh, Munendra Pal'
'Baruah, Jubaraj B.'

_publ_section_title
;
 Stacking among the clips of the poly-aromatic rings of phenazine with
 hydroxy-aromatics and photophysical properties
;
_journal_issue 57
_journal_name_full 'RSC Advances'
_journal_page_first 33403
_journal_paper_doi 10.1039/C9RA07602F
_journal_volume 9
_journal_year 2019
_chemical_formula_sum 'C80 H56 N10 O4'
_chemical_formula_weight 1221.34
_space_group_crystal_system monoclinic
_space_group_IT_number 14
_space_group_name_Hall '-P 2ybc'
_space_group_name_H-M_alt 'P 1 21/c 1'
_symmetry_space_group_name_Hall '-P 2ybc'
_symmetry_space_group_name_H-M 'P 1 21/c 1'
_atom_sites_solution_hydrogens geom
_audit_creation_method SHELXL-2014/7
_audit_update_record
;
2019-08-08 deposited with the CCDC.    2019-10-03 downloaded from the CCDC.
;
_cell_angle_alpha 90
_cell_angle_beta 97.799(7)
_cell_angle_gamma 90
_cell_formula_units_Z 2
_cell_length_a 9.382(6)
_cell_length_b 18.747(12)
_cell_length_c 17.729(11)
_cell_measurement_reflns_used 1115
_cell_measurement_temperature 296(2)
_cell_measurement_theta_max 18.64
_cell_measurement_theta_min 3.93
_cell_volume 3089(3)
_computing_structure_refinement 'SHELXL-2014/7 (Sheldrick, 2014)'
_diffrn_ambient_temperature 296(2)
_diffrn_measured_fraction_theta_full 0.996
_diffrn_measured_fraction_theta_max 0.996
_diffrn_measurement_device_type 'Bruker APEX-II CCD'
_diffrn_measurement_method '\f and \w scans'
_diffrn_radiation_type MoK\a
_diffrn_radiation_wavelength 0.71073
_diffrn_reflns_av_R_equivalents 0.0997
_diffrn_reflns_av_unetI/netI 0.0799
_diffrn_reflns_Laue_measured_fraction_full 0.996
_diffrn_reflns_Laue_measured_fraction_max 0.996
_diffrn_reflns_limit_h_max 11
_diffrn_reflns_limit_h_min -11
_diffrn_reflns_limit_k_max 22
_diffrn_reflns_limit_k_min -22
_diffrn_reflns_limit_l_max 21
_diffrn_reflns_limit_l_min -21
_diffrn_reflns_number 29851
_diffrn_reflns_point_group_measured_fraction_full 0.996
_diffrn_reflns_point_group_measured_fraction_max 0.996
_diffrn_reflns_theta_full 25.048
_diffrn_reflns_theta_max 25.048
_diffrn_reflns_theta_min 3.929
_exptl_absorpt_coefficient_mu 0.083
_exptl_absorpt_correction_T_max 0.985
_exptl_absorpt_correction_T_min 0.975
_exptl_absorpt_correction_type multi-scan
_exptl_absorpt_process_details multi-scan
_exptl_crystal_colour green
_exptl_crystal_density_diffrn 1.313
_exptl_crystal_description block
_exptl_crystal_F_000 1276
_exptl_crystal_size_max 0.34
_exptl_crystal_size_mid 0.25
_exptl_crystal_size_min 0.18
_refine_diff_density_max 0.170
_refine_diff_density_min -0.188
_refine_diff_density_rms 0.045
_refine_ls_extinction_method none
_refine_ls_goodness_of_fit_ref 1.073
_refine_ls_hydrogen_treatment constr
_refine_ls_matrix_type full
_refine_ls_number_parameters 426
_refine_ls_number_reflns 5457
_refine_ls_number_restraints 0
_refine_ls_restrained_S_all 1.073
_refine_ls_R_factor_all 0.1491
_refine_ls_R_factor_gt 0.0596
_refine_ls_shift/su_max 0.000
_refine_ls_shift/su_mean 0.000
_refine_ls_structure_factor_coef Fsqd
_refine_ls_weighting_details 'w=1/[\s^2^(Fo^2^)+(0.0500P)^2^+0.1785P] where P=(Fo^2^+2Fc^2^)/3'
_refine_ls_weighting_scheme calc
_refine_ls_wR_factor_gt 0.1247
_refine_ls_wR_factor_ref 0.1662
_reflns_Friedel_coverage 0.000
_reflns_number_gt 2434
_reflns_number_total 5457
_reflns_threshold_expression 'I > 2\s(I)'
_cod_data_source_file c9ra07602f2.cif
_cod_data_source_block PHEN27DIOL
_cod_database_code 7234701
_shelx_shelxl_version_number 2014/7
_shelx_space_group_comment
;
The symmetry employed for this shelxl refinement is uniquely defined
by the following loop, which should always be used as a source of
symmetry information in preference to the above space-group names.
They are only intended as comments.
;

loop_
_space_group_symop_operation_xyz
'x, y, z'
'-x, y+1/2, -z+1/2'
'-x, -y, -z'
'x, -y-1/2, z-1/2'

loop_
_atom_site_label
_atom_site_type_symbol
_atom_site_fract_x
_atom_site_fract_y
_atom_site_fract_z
_atom_site_U_iso_or_equiv
_atom_site_adp_type
_atom_site_occupancy
_atom_site_site_symmetry_order
_atom_site_calc_flag
_atom_site_refinement_flags_posn
_atom_site_refinement_flags_adp
O2 O 0.1764(2) 0.83307(10) 0.33921(13) 0.0692(7) Uani 1 1 d . .
H2 H 0.2484 0.8234 0.3690 0.104 Uiso 1 1 calc R U
O1 O 0.1111(3) 0.44620(10) 0.29715(13) 0.0726(7) Uani 1 1 d . .
H1 H 0.1762 0.4458 0.3330 0.109 Uiso 1 1 calc R U
N2 N 0.4126(3) 0.80985(12) 0.45056(14) 0.0493(6) Uani 1 1 d . .
N1 N 0.3963(3) 1.01423(13) 0.43544(15) 0.0611(7) Uani 1 1 d . .
N3 N 0.6460(3) 0.78589(13) 0.56716(15) 0.0577(7) Uani 1 1 d . .
N4 N 0.3381(3) 0.42020(12) 0.41061(15) 0.0583(7) Uani 1 1 d . .
N5 N 0.5641(3) 0.39442(13) 0.53092(15) 0.0589(7) Uani 1 1 d . .
C37 C 0.1631(3) 0.70449(14) 0.32979(15) 0.0468(8) Uani 1 1 d . .
H37 H 0.2412 0.6991 0.3677 0.056 Uiso 1 1 calc R U
C31 C 0.1398(3) 0.57331(15) 0.31591(16) 0.0466(7) Uani 1 1 d . .
H31 H 0.2164 0.5665 0.3544 0.056 Uiso 1 1 calc R U
C36 C 0.0943(3) 0.64340(15) 0.29453(15) 0.0433(7) Uani 1 1 d . .
C35 C -0.0252(3) 0.65222(16) 0.23639(15) 0.0463(7) Uani 1 1 d . .
C13 C 0.5493(3) 0.82517(14) 0.43995(17) 0.0462(8) Uani 1 1 d . .
C38 C 0.1153(3) 0.77133(16) 0.30832(16) 0.0498(8) Uani 1 1 d . .
C12 C 0.3915(3) 0.78262(14) 0.51853(18) 0.0487(8) Uani 1 1 d . .
C32 C 0.0712(3) 0.51549(16) 0.27998(17) 0.0514(8) Uani 1 1 d . .
C18 C 0.6670(3) 0.81288(15) 0.49898(18) 0.0486(8) Uani 1 1 d . .
C5 C 0.3589(3) 0.98518(15) 0.4994(2) 0.0532(8) Uani 1 1 d . .
C34 C -0.0941(3) 0.59107(17) 0.20180(17) 0.0558(9) Uani 1 1 d . .
H34 H -0.1724 0.5968 0.1641 0.067 Uiso 1 1 calc R U
C7 C 0.5099(4) 0.77089(15) 0.57750(18) 0.0524(8) Uani 1 1 d . .
C6 C 0.5363(4) 1.02931(15) 0.43554(19) 0.0541(8) Uani 1 1 d . .
C40 C -0.0709(3) 0.72256(17) 0.21639(17) 0.0553(8) Uani 1 1 d . .
H40 H -0.1486 0.7292 0.1785 0.066 Uiso 1 1 calc R U
C25 C 0.4758(4) 0.43389(14) 0.40246(18) 0.0520(8) Uani 1 1 d . .
C39 C -0.0040(3) 0.78074(16) 0.25119(17) 0.0559(9) Uani 1 1 d . .
H39 H -0.0367 0.8264 0.2375 0.067 Uiso 1 1 calc R U
C30 C 0.5897(3) 0.42138(15) 0.46325(19) 0.0524(8) Uani 1 1 d . .
C33 C -0.0484(3) 0.52415(17) 0.22252(17) 0.0561(8) Uani 1 1 d . .
H33 H -0.0951 0.4845 0.1993 0.067 Uiso 1 1 calc R U
C24 C 0.3110(4) 0.39265(15) 0.4776(2) 0.0557(9) Uani 1 1 d . .
C11 C 0.2498(4) 0.76535(16) 0.5322(2) 0.0610(9) Uani 1 1 d . .
H11 H 0.1725 0.7725 0.4942 0.073 Uiso 1 1 calc R U
C19 C 0.4253(4) 0.38020(15) 0.53818(18) 0.0558(9) Uani 1 1 d . .
C14 C 0.5783(4) 0.85381(15) 0.36949(18) 0.0602(9) Uani 1 1 d . .
H14 H 0.5031 0.8628 0.3308 0.072 Uiso 1 1 calc R U
C17 C 0.8091(4) 0.82948(17) 0.4846(2) 0.0660(10) Uani 1 1 d . .
H17 H 0.8865 0.8221 0.5224 0.079 Uiso 1 1 calc R U
C26 C 0.5100(4) 0.46124(16) 0.33231(19) 0.0670(9) Uani 1 1 d . .
H26 H 0.4369 0.4703 0.2926 0.080 Uiso 1 1 calc R U
C29 C 0.7337(4) 0.43703(17) 0.4513(2) 0.0691(10) Uani 1 1 d . .
H29 H 0.8091 0.4297 0.4903 0.083 Uiso 1 1 calc R U
C10 C 0.2274(4) 0.73844(18) 0.6005(2) 0.0756(11) Uani 1 1 d . .
H10 H 0.1345 0.7271 0.6091 0.091 Uiso 1 1 calc R U
C15 C 0.7158(4) 0.86803(17) 0.3587(2) 0.0716(10) Uani 1 1 d . .
H15 H 0.7340 0.8863 0.3122 0.086 Uiso 1 1 calc R U
C2 C 0.2726(5) 0.92562(18) 0.6296(3) 0.0813(12) Uani 1 1 d . .
H2A H 0.2411 0.9063 0.6728 0.098 Uiso 1 1 calc R U
C23 C 0.1674(4) 0.37658(17) 0.4885(2) 0.0771(11) Uani 1 1 d . .
H23 H 0.0923 0.3848 0.4495 0.093 Uiso 1 1 calc R U
C16 C 0.8324(4) 0.85567(17) 0.4169(2) 0.0736(10) Uani 1 1 d . .
H16 H 0.9258 0.8658 0.4081 0.088 Uiso 1 1 calc R U
C1 C 0.4169(5) 0.94001(16) 0.63023(19) 0.0709(10) Uani 1 1 d . .
H1A H 0.4826 0.9298 0.6730 0.085 Uiso 1 1 calc R U
C4 C 0.2122(4) 0.96785(18) 0.5028(2) 0.0753(11) Uani 1 1 d . .
H4 H 0.1435 0.9765 0.4608 0.090 Uiso 1 1 calc R U
C8 C 0.4806(5) 0.74242(17) 0.64853(19) 0.0734(10) Uani 1 1 d . .
H8 H 0.5555 0.7342 0.6876 0.088 Uiso 1 1 calc R U
C27 C 0.6480(5) 0.47408(18) 0.3232(2) 0.0793(11) Uani 1 1 d . .
H27 H 0.6694 0.4908 0.2766 0.095 Uiso 1 1 calc R U
C20 C 0.3918(5) 0.35086(16) 0.6077(2) 0.0768(11) Uani 1 1 d . .
H20 H 0.4646 0.3417 0.6476 0.092 Uiso 1 1 calc R U
C9 C 0.3433(5) 0.72746(18) 0.6588(2) 0.0802(11) Uani 1 1 d . .
H9 H 0.3251 0.7095 0.7055 0.096 Uiso 1 1 calc R U
C3 C 0.1727(5) 0.9395(2) 0.5652(3) 0.0887(13) Uani 1 1 d . .
H3 H 0.0763 0.9286 0.5663 0.106 Uiso 1 1 calc R U
C28 C 0.7608(4) 0.46250(18) 0.3833(3) 0.0795(11) Uani 1 1 d . .
H28 H 0.8550 0.4726 0.3760 0.095 Uiso 1 1 calc R U
C22 C 0.1398(5) 0.3494(2) 0.5555(3) 0.0910(13) Uani 1 1 d . .
H22 H 0.0455 0.3391 0.5625 0.109 Uiso 1 1 calc R U
C21 C 0.2525(6) 0.33628(18) 0.6152(3) 0.0902(13) Uani 1 1 d . .
H21 H 0.2309 0.3173 0.6608 0.108 Uiso 1 1 calc R U

loop_
_atom_site_aniso_label
_atom_site_aniso_U_11
_atom_site_aniso_U_22
_atom_site_aniso_U_33
_atom_site_aniso_U_23
_atom_site_aniso_U_13
_atom_site_aniso_U_12
O2 0.0675(17) 0.0524(13) 0.0810(17) -0.0022(12) -0.0142(13) 0.0041(11)
O1 0.0810(19) 0.0515(14) 0.0803(18) -0.0037(12) -0.0068(13) -0.0066(12)
N2 0.0513(17) 0.0439(14) 0.0519(17) -0.0039(12) 0.0040(14) 0.0025(13)
N1 0.069(2) 0.0486(16) 0.065(2) -0.0002(14) 0.0062(16) 0.0011(15)
N3 0.0565(19) 0.0621(17) 0.0527(18) -0.0045(14) 0.0009(15) 0.0054(14)
N4 0.0584(19) 0.0501(15) 0.0682(19) 0.0045(14) 0.0155(15) -0.0011(14)
N5 0.060(2) 0.0581(16) 0.0592(19) 0.0008(14) 0.0117(16) 0.0042(14)
C37 0.0436(19) 0.0531(19) 0.0411(18) -0.0021(14) -0.0042(15) 0.0009(15)
C31 0.0420(18) 0.0525(18) 0.0446(18) -0.0024(15) 0.0034(15) 0.0000(15)
C36 0.0388(17) 0.0525(18) 0.0389(17) -0.0002(14) 0.0063(14) 0.0032(15)
C35 0.0384(18) 0.060(2) 0.0398(17) -0.0032(15) 0.0037(15) 0.0004(15)
C13 0.050(2) 0.0384(17) 0.051(2) -0.0045(14) 0.0080(17) 0.0005(15)
C38 0.047(2) 0.0496(18) 0.0515(19) -0.0036(16) 0.0033(16) 0.0013(16)
C12 0.053(2) 0.0387(17) 0.055(2) -0.0055(15) 0.0094(18) 0.0001(15)
C32 0.055(2) 0.0493(19) 0.0500(19) 0.0000(16) 0.0084(17) -0.0038(17)
C18 0.045(2) 0.0461(18) 0.054(2) -0.0082(15) 0.0029(18) -0.0021(15)
C5 0.050(2) 0.0434(18) 0.067(2) -0.0056(16) 0.010(2) 0.0024(16)
C34 0.045(2) 0.074(2) 0.046(2) -0.0063(17) 0.0008(16) -0.0070(17)
C7 0.057(2) 0.0498(19) 0.051(2) -0.0018(16) 0.0104(18) 0.0045(17)
C6 0.061(2) 0.0427(18) 0.061(2) -0.0078(16) 0.018(2) 0.0000(17)
C40 0.044(2) 0.073(2) 0.047(2) 0.0053(17) -0.0014(16) 0.0080(18)
C25 0.056(2) 0.0443(18) 0.057(2) 0.0040(16) 0.0133(19) -0.0005(16)
C39 0.051(2) 0.058(2) 0.056(2) 0.0027(17) -0.0001(17) 0.0098(17)
C30 0.051(2) 0.0455(18) 0.062(2) -0.0034(16) 0.0136(19) 0.0011(16)
C33 0.053(2) 0.063(2) 0.050(2) -0.0067(16) 0.0009(17) -0.0142(17)
C24 0.058(2) 0.0455(18) 0.066(2) 0.0005(17) 0.020(2) 0.0022(16)
C11 0.057(2) 0.060(2) 0.070(2) -0.0049(18) 0.020(2) -0.0029(17)
C19 0.069(3) 0.0427(18) 0.059(2) 0.0001(16) 0.019(2) 0.0031(17)
C14 0.066(2) 0.057(2) 0.057(2) 0.0039(17) 0.0081(19) -0.0016(18)
C17 0.052(2) 0.064(2) 0.081(3) -0.011(2) 0.005(2) -0.0056(18)
C26 0.076(3) 0.060(2) 0.067(2) 0.0140(18) 0.017(2) 0.0020(19)
C29 0.050(2) 0.073(2) 0.085(3) -0.003(2) 0.011(2) -0.0004(18)
C10 0.070(3) 0.066(2) 0.098(3) -0.002(2) 0.037(3) -0.001(2)
C15 0.087(3) 0.059(2) 0.075(3) 0.0056(19) 0.033(2) 0.003(2)
C2 0.115(4) 0.054(2) 0.089(3) -0.012(2) 0.062(3) -0.016(2)
C23 0.062(3) 0.067(2) 0.109(3) 0.011(2) 0.032(2) 0.0003(19)
C16 0.062(3) 0.061(2) 0.103(3) -0.001(2) 0.031(2) -0.0068(19)
C1 0.104(3) 0.054(2) 0.058(2) -0.0032(17) 0.023(2) -0.004(2)
C4 0.061(3) 0.065(2) 0.103(3) -0.004(2) 0.020(2) -0.0021(19)
C8 0.093(3) 0.074(2) 0.054(2) 0.0044(18) 0.012(2) 0.009(2)
C27 0.083(3) 0.080(3) 0.081(3) 0.019(2) 0.036(3) 0.000(2)
C20 0.112(3) 0.058(2) 0.066(3) 0.0108(18) 0.033(2) 0.010(2)
C9 0.101(3) 0.073(2) 0.076(3) 0.009(2) 0.043(3) 0.007(2)
C3 0.084(3) 0.075(3) 0.115(4) -0.016(3) 0.044(3) -0.007(2)
C28 0.064(3) 0.074(3) 0.108(3) 0.008(2) 0.040(3) -0.003(2)
C22 0.087(3) 0.070(3) 0.127(4) 0.006(3) 0.055(3) -0.002(2)
C21 0.131(4) 0.058(2) 0.097(3) 0.008(2) 0.069(3) 0.005(3)

loop_
_atom_type_symbol
_atom_type_description
_atom_type_scat_dispersion_real
_atom_type_scat_dispersion_imag
_atom_type_scat_source
C C 0.0033 0.0016 'International Tables Vol C Tables 4.2.6.8 and 6.1.1.4'
H H 0.0000 0.0000 'International Tables Vol C Tables 4.2.6.8 and 6.1.1.4'
N N 0.0061 0.0033 'International Tables Vol C Tables 4.2.6.8 and 6.1.1.4'
O O 0.0106 0.0060 'International Tables Vol C Tables 4.2.6.8 and 6.1.1.4'

loop_
_geom_angle_atom_site_label_1
_geom_angle_atom_site_label_2
_geom_angle_atom_site_label_3
_geom_angle
_geom_angle_site_symmetry_1
_geom_angle_site_symmetry_3
C38 O2 H2 109.5 . .
C32 O1 H1 109.5 . .
C12 N2 C13 117.5(3) . .
C6 N1 C5 116.7(3) . .
C7 N3 C18 117.2(3) . .
C25 N4 C24 117.8(3) . .
C19 N5 C30 116.6(3) . .
C38 C37 C36 120.3(3) . .
C38 C37 H37 119.8 . .
C36 C37 H37 119.8 . .
C32 C31 C36 120.2(3) . .
C32 C31 H31 119.9 . .
C36 C31 H31 119.9 . .
C31 C36 C37 121.9(3) . .
C31 C36 C35 118.7(3) . .
C37 C36 C35 119.5(3) . .
C34 C35 C40 122.7(3) . .
C34 C35 C36 119.2(3) . .
C40 C35 C36 118.1(3) . .
N2 C13 C14 120.1(3) . .
N2 C13 C18 121.1(3) . .
C14 C13 C18 118.9(3) . .
C37 C38 O2 124.0(3) . .
C37 C38 C39 120.7(3) . .
O2 C38 C39 115.3(3) . .
N2 C12 C11 119.5(3) . .
N2 C12 C7 121.1(3) . .
C11 C12 C7 119.4(3) . .
C31 C32 O1 123.1(3) . .
C31 C32 C33 121.2(3) . .
O1 C32 C33 115.6(3) . .
N3 C18 C17 119.8(3) . .
N3 C18 C13 121.5(3) . .
C17 C18 C13 118.7(3) . .
N1 C5 C4 119.4(3) . .
N1 C5 C6 121.7(3) . 3_676
C4 C5 C6 118.9(3) . 3_676
C33 C34 C35 121.4(3) . .
C33 C34 H34 119.3 . .
C35 C34 H34 119.3 . .
N3 C7 C8 119.9(3) . .
N3 C7 C12 121.6(3) . .
C8 C7 C12 118.5(3) . .
N1 C6 C1 119.7(3) . 3_676
N1 C6 C5 121.6(3) . 3_676
C1 C6 C5 118.7(3) 3_676 3_676
C39 C40 C35 121.7(3) . .
C39 C40 H40 119.1 . .
C35 C40 H40 119.1 . .
N4 C25 C26 119.8(3) . .
N4 C25 C30 121.2(3) . .
C26 C25 C30 119.0(3) . .
C40 C39 C38 119.7(3) . .
C40 C39 H39 120.2 . .
C38 C39 H39 120.2 . .
N5 C30 C29 119.6(3) . .
N5 C30 C25 121.7(3) . .
C29 C30 C25 118.7(3) . .
C34 C33 C32 119.3(3) . .
C34 C33 H33 120.4 . .
C32 C33 H33 120.4 . .
N4 C24 C23 119.8(3) . .
N4 C24 C19 120.7(3) . .
C23 C24 C19 119.5(3) . .
C10 C11 C12 120.0(3) . .
C10 C11 H11 120.0 . .
C12 C11 H11 120.0 . .
N5 C19 C20 119.2(3) . .
N5 C19 C24 122.0(3) . .
C20 C19 C24 118.8(3) . .
C15 C14 C13 119.8(3) . .
C15 C14 H14 120.1 . .
C13 C14 H14 120.1 . .
C16 C17 C18 120.7(3) . .
C16 C17 H17 119.7 . .
C18 C17 H17 119.7 . .
C27 C26 C25 120.3(3) . .
C27 C26 H26 119.9 . .
C25 C26 H26 119.9 . .
C28 C29 C30 120.1(3) . .
C28 C29 H29 120.0 . .
C30 C29 H29 120.0 . .
C11 C10 C9 120.8(4) . .
C11 C10 H10 119.6 . .
C9 C10 H10 119.6 . .
C14 C15 C16 121.4(3) . .
C14 C15 H15 119.3 . .
C16 C15 H15 119.3 . .
C1 C2 C3 121.2(4) . .
C1 C2 H2A 119.4 . .
C3 C2 H2A 119.4 . .
C22 C23 C24 119.9(4) . .
C22 C23 H23 120.0 . .
C24 C23 H23 120.0 . .
C17 C16 C15 120.5(3) . .
C17 C16 H16 119.7 . .
C15 C16 H16 119.7 . .
C2 C1 C6 119.0(4) . 3_676
C2 C1 H1A 120.5 . .
C6 C1 H1A 120.5 3_676 .
C3 C4 C5 120.5(4) . .
C3 C4 H4 119.7 . .
C5 C4 H4 119.7 . .
C9 C8 C7 119.8(4) . .
C9 C8 H8 120.1 . .
C7 C8 H8 120.1 . .
C26 C27 C28 121.0(3) . .
C26 C27 H27 119.5 . .
C28 C27 H27 119.5 . .
C21 C20 C19 119.4(4) . .
C21 C20 H20 120.3 . .
C19 C20 H20 120.3 . .
C8 C9 C10 121.6(4) . .
C8 C9 H9 119.2 . .
C10 C9 H9 119.2 . .
C4 C3 C2 121.6(4) . .
C4 C3 H3 119.2 . .
C2 C3 H3 119.2 . .
C29 C28 C27 121.0(3) . .
C29 C28 H28 119.5 . .
C27 C28 H28 119.5 . .
C23 C22 C21 120.8(4) . .
C23 C22 H22 119.6 . .
C21 C22 H22 119.6 . .
C20 C21 C22 121.6(4) . .
C20 C21 H21 119.2 . .
C22 C21 H21 119.2 . .

loop_
_geom_bond_atom_site_label_1
_geom_bond_atom_site_label_2
_geom_bond_distance
_geom_bond_site_symmetry_2
O2 C38 1.372(3) .
O2 H2 0.8200 .
O1 C32 1.375(3) .
O1 H1 0.8200 .
N2 C12 1.348(4) .
N2 C13 1.352(4) .
N1 C6 1.343(4) .
N1 C5 1.347(4) .
N3 C7 1.345(4) .
N3 C18 1.349(4) .
N4 C25 1.345(4) .
N4 C24 1.351(4) .
N5 C19 1.353(4) .
N5 C30 1.353(4) .
C37 C38 1.368(4) .
C37 C36 1.418(4) .
C37 H37 0.9300 .
C31 C32 1.373(4) .
C31 C36 1.417(4) .
C31 H31 0.9300 .
C36 C35 1.426(4) .
C35 C34 1.414(4) .
C35 C40 1.417(4) .
C13 C14 1.419(4) .
C13 C18 1.433(4) .
C38 C39 1.415(4) .
C12 C11 1.421(4) .
C12 C7 1.435(4) .
C32 C33 1.419(4) .
C18 C17 1.426(4) .
C5 C4 1.423(4) .
C5 C6 1.436(4) 3_676
C34 C33 1.360(4) .
C34 H34 0.9300 .
C7 C8 1.428(4) .
C6 C1 1.422(4) 3_676
C6 C5 1.436(4) 3_676
C40 C39 1.363(4) .
C40 H40 0.9300 .
C25 C26 1.421(4) .
C25 C30 1.430(4) .
C39 H39 0.9300 .
C30 C29 1.427(4) .
C33 H33 0.9300 .
C24 C23 1.419(4) .
C24 C19 1.430(4) .
C11 C10 1.355(4) .
C11 H11 0.9300 .
C19 C20 1.423(4) .
C14 C15 1.357(4) .
C14 H14 0.9300 .
C17 C16 1.341(4) .
C17 H17 0.9300 .
C26 C27 1.349(4) .
C26 H26 0.9300 .
C29 C28 1.352(4) .
C29 H29 0.9300 .
C10 C9 1.410(5) .
C10 H10 0.9300 .
C15 C16 1.417(5) .
C15 H15 0.9300 .
C2 C1 1.379(5) .
C2 C3 1.400(5) .
C2 H2A 0.9300 .
C23 C22 1.350(5) .
C23 H23 0.9300 .
C16 H16 0.9300 .
C1 C6 1.422(4) 3_676
C1 H1A 0.9300 .
C4 C3 1.326(5) .
C4 H4 0.9300 .
C8 C9 1.354(5) .
C8 H8 0.9300 .
C27 C28 1.413(5) .
C27 H27 0.9300 .
C20 C21 1.360(5) .
C20 H20 0.9300 .
C9 H9 0.9300 .
C3 H3 0.9300 .
C28 H28 0.9300 .
C22 C21 1.412(5) .
C22 H22 0.9300 .
C21 H21 0.9300 .
